data_6000031
loop_
_publ_author_name
'Vanderah, T. A.'
'Febo, W.'
'Chan, J. Y.'
'Roth, R. S.'
'Loezos, J. M.'
'Rotter, L. D.'
'Geyer, R. G.'
'Minor, D. B.'

_publ_section_title
;
 Phase equilibria and dielectric behavior in the CaO : Al2O3 : Nb2O5
 system
;
_journal_name_full 'Journal of Solid State Chemistry'
_journal_page_first 78
_journal_page_last 85
_journal_paper_doi 10.1006/jssc.2000.8894
_journal_volume 155
_journal_year 2000
_chemical_formula_sum 'Al Ca2 Nb O6'
_space_group_name_H-M_alt 'P 1 21/n 1'
_cell_angle_alpha 90.000
_cell_angle_beta 89.968
_cell_angle_gamma 90.000
_cell_length_a 5.3780
_cell_length_b 5.4154
_cell_length_c 7.6248
_cell_volume 222.06
_cod_database_code 6000031

loop_
_atom_site_label
_atom_site_fract_x
_atom_site_fract_y
_atom_site_fract_z
? ? ? ?
